data_7030633
loop_
_publ_author_name
'van der Vlugt, Jarl Ivar'
'Lutz, Martin'
'Pidko, Evgeny A.'
'Vogt, Dieter'
'Spek, Anthony L.'

_publ_section_title
;
 Cationic and neutral NiII complexes containing a non-innocent PNP
 ligand: formation of alkyl and thiolate species
;
_journal_coden_ASTM DTARAF
_journal_issue 6
_journal_name_full 'Dalton Transactions'
_journal_page_first 1016
_journal_page_last 1023
_journal_paper_doi 10.1039/b814806f
_journal_year 2009
_chemical_formula_moiety 'C30 H50 N Ni P2 S, B F4'
_chemical_formula_sum 'C30 H50 B F4 N Ni P2 S'
_chemical_formula_weight 664.23
_space_group_IT_number 2
_symmetry_cell_setting triclinic
_symmetry_space_group_name_Hall '-P 1'
_symmetry_space_group_name_H-M 'P -1'
_atom_sites_solution_hydrogens geom
_atom_sites_solution_primary direct
_atom_sites_solution_secondary difmap
_audit_creation_method SHELXL-97
_cell_angle_alpha 94.763(1)
_cell_angle_beta 90.893(2)
_cell_angle_gamma 101.983(1)
_cell_formula_units_Z 2
_cell_length_a 8.7077(2)
_cell_length_b 11.0192(3)
_cell_length_c 17.2498(4)
_cell_measurement_reflns_used 21908
_cell_measurement_temperature 150(2)
_cell_measurement_theta_max 27.50
_cell_measurement_theta_min 1.90
_cell_volume 1612.58(7)
_computing_cell_refinement Peakref
_computing_data_collection 'Nonius COLLECT'
_computing_data_reduction 'Pixel15, Twinabs'
_computing_structure_refinement 'SHELXL-97 (Sheldrick, 1997)'
_computing_structure_solution 'SHELXS-97 (Sheldrick, 1990)'
_diffrn_ambient_temperature 150(2)
_diffrn_measured_fraction_theta_full 0.999
_diffrn_measured_fraction_theta_max 0.999
_diffrn_measurement_device_type 'Nonius KappaCCD'
_diffrn_measurement_method '\f and \w scans'
_diffrn_radiation_monochromator graphite
_diffrn_radiation_source 'rotating anode'
_diffrn_radiation_type MoK\a
_diffrn_radiation_wavelength 0.71073
_diffrn_reflns_av_R_equivalents 0.0282
_diffrn_reflns_av_sigmaI/netI 0.0078
_diffrn_reflns_limit_h_max 11
_diffrn_reflns_limit_h_min -11
_diffrn_reflns_limit_k_max 14
_diffrn_reflns_limit_k_min -14
_diffrn_reflns_limit_l_max 22
_diffrn_reflns_limit_l_min -22
_diffrn_reflns_number 26222
_diffrn_reflns_theta_full 27.45
_diffrn_reflns_theta_max 27.45
_diffrn_reflns_theta_min 1.90
_exptl_absorpt_coefficient_mu 0.810
_exptl_absorpt_correction_T_max 0.91
_exptl_absorpt_correction_T_min 0.71
_exptl_absorpt_correction_type multi-scan
_exptl_crystal_colour green
_exptl_crystal_density_diffrn 1.368
_exptl_crystal_density_method 'not measured'
_exptl_crystal_description plate
_exptl_crystal_F_000 704
_exptl_crystal_size_max 0.66
_exptl_crystal_size_mid 0.51
_exptl_crystal_size_min 0.12
_refine_diff_density_max 1.971
_refine_diff_density_min -1.068
_refine_diff_density_rms 0.093
_refine_ls_extinction_method none
_refine_ls_goodness_of_fit_ref 1.055
_refine_ls_hydrogen_treatment constr
_refine_ls_matrix_type full
_refine_ls_number_parameters 374
_refine_ls_number_reflns 7366
_refine_ls_number_restraints 0
_refine_ls_restrained_S_all 1.055
_refine_ls_R_factor_all 0.0477
_refine_ls_R_factor_gt 0.0434
_refine_ls_shift/su_max 0.005
_refine_ls_shift/su_mean 0.000
_refine_ls_structure_factor_coef Fsqd
_refine_ls_weighting_details 'calc w=1/[\s^2^(Fo^2^)+(0.0641P)^2^+1.7924P] where P=(Fo^2^+2Fc^2^)/3'
_refine_ls_weighting_scheme calc
_refine_ls_wR_factor_gt 0.1186
_refine_ls_wR_factor_ref 0.1231
_reflns_number_gt 6765
_reflns_number_total 7366
_reflns_threshold_expression I>2\s(I)
_cod_duplicate_entry 7000433
_cod_data_source_file b814806f.txt
_cod_data_source_block s4098a
_cod_database_code 7030633

loop_
_symmetry_equiv_pos_as_xyz
'x, y, z'
'-x, -y, -z'

loop_
_atom_site_label
_atom_site_type_symbol
_atom_site_fract_x
_atom_site_fract_y
_atom_site_fract_z
_atom_site_U_iso_or_equiv
_atom_site_adp_type
_atom_site_occupancy
_atom_site_symmetry_multiplicity
_atom_site_calc_flag
_atom_site_refinement_flags
Ni1 Ni 0.27776(3) 0.85839(2) 0.264176(15) 0.01382(9) Uani 1 1 d .
S1 S 0.31429(8) 0.76625(6) 0.14915(4) 0.02754(15) Uani 1 1 d .
P1 P 0.22027(7) 1.01307(5) 0.20369(3) 0.01573(13) Uani 1 1 d .
P2 P 0.30112(6) 0.70763(5) 0.34043(3) 0.01386(12) Uani 1 1 d .
N1 N 0.2761(2) 0.96437(17) 0.36147(11) 0.0159(4) Uani 1 1 d .
C1 C 0.2382(3) 1.0778(2) 0.36047(13) 0.0193(4) Uani 1 1 d .
C2 C 0.1969(3) 1.1404(2) 0.42736(15) 0.0256(5) Uani 1 1 d .
H2 H 0.1652 1.2174 0.4247 0.031 Uiso 1 1 calc R
C3 C 0.2021(3) 1.0901(2) 0.49776(14) 0.0256(5) Uani 1 1 d .
H3 H 0.1696 1.1301 0.5437 0.031 Uiso 1 1 calc R
C4 C 0.2551(3) 0.9810(2) 0.50040(14) 0.0225(5) Uani 1 1 d .
H4 H 0.2662 0.9475 0.5487 0.027 Uiso 1 1 calc R
C5 C 0.2923(3) 0.9206(2) 0.43157(13) 0.0174(4) Uani 1 1 d .
C6 C 0.2529(3) 1.1350(2) 0.28486(13) 0.0209(5) Uani 1 1 d .
H6A H 0.3590 1.1882 0.2822 0.025 Uiso 1 1 calc R
H6B H 0.1748 1.1882 0.2810 0.025 Uiso 1 1 calc R
C7 C 0.3472(3) 1.0867(2) 0.12619(13) 0.0207(4) Uani 1 1 d .
C8 C 0.2959(3) 1.0256(3) 0.04433(14) 0.0293(5) Uani 1 1 d .
H8A H 0.1933 1.0423 0.0301 0.044 Uiso 1 1 calc R
H8B H 0.2882 0.9355 0.0434 0.044 Uiso 1 1 calc R
H8C H 0.3734 1.0600 0.0070 0.044 Uiso 1 1 calc R
C9 C 0.3510(3) 1.2270(2) 0.12711(17) 0.0307(6) Uani 1 1 d .
H9A H 0.4175 1.2617 0.0856 0.046 Uiso 1 1 calc R
H9B H 0.3938 1.2688 0.1776 0.046 Uiso 1 1 calc R
H9C H 0.2442 1.2399 0.1188 0.046 Uiso 1 1 calc R
C10 C 0.5142(3) 1.0706(2) 0.14534(15) 0.0245(5) Uani 1 1 d .
H10A H 0.5182 0.9822 0.1376 0.037 Uiso 1 1 calc R
H10B H 0.5430 1.1015 0.1997 0.037 Uiso 1 1 calc R
H10C H 0.5881 1.1179 0.1110 0.037 Uiso 1 1 calc R
C11 C 0.0052(3) 0.9891(2) 0.17960(16) 0.0255(5) Uani 1 1 d .
C12 C -0.0802(3) 0.9649(3) 0.25585(19) 0.0357(6) Uani 1 1 d .
H12A H -0.0526 1.0395 0.2925 0.053 Uiso 1 1 calc R
H12B H -0.0484 0.8948 0.2785 0.053 Uiso 1 1 calc R
H12C H -0.1939 0.9450 0.2452 0.053 Uiso 1 1 calc R
C13 C -0.0490(4) 0.8737(3) 0.1219(2) 0.0397(7) Uani 1 1 d .
H13A H -0.1622 0.8617 0.1110 0.060 Uiso 1 1 calc R
H13B H -0.0266 0.8003 0.1446 0.060 Uiso 1 1 calc R
H13C H 0.0073 0.8855 0.0735 0.060 Uiso 1 1 calc R
C14 C -0.0394(3) 1.1026(3) 0.14733(18) 0.0330(6) Uani 1 1 d .
H14A H -0.1539 1.0885 0.1407 0.050 Uiso 1 1 calc R
H14B H 0.0088 1.1156 0.0969 0.050 Uiso 1 1 calc R
H14C H -0.0018 1.1763 0.1837 0.050 Uiso 1 1 calc R
C15 C 0.3583(3) 0.8059(2) 0.43167(13) 0.0184(4) Uani 1 1 d .
H15A H 0.3184 0.7590 0.4763 0.022 Uiso 1 1 calc R
H15B H 0.4742 0.8292 0.4373 0.022 Uiso 1 1 calc R
C16 C 0.1121(3) 0.6022(2) 0.36282(13) 0.0185(4) Uani 1 1 d .
C17 C 0.0109(3) 0.6841(2) 0.40524(16) 0.0261(5) Uani 1 1 d .
H17A H -0.0942 0.6341 0.4121 0.039 Uiso 1 1 calc R
H17B H 0.0024 0.7533 0.3743 0.039 Uiso 1 1 calc R
H17C H 0.0599 0.7172 0.4563 0.039 Uiso 1 1 calc R
C18 C 0.1317(3) 0.5004(2) 0.41501(14) 0.0237(5) Uani 1 1 d .
H18A H 0.1877 0.5387 0.4636 0.036 Uiso 1 1 calc R
H18B H 0.1919 0.4447 0.3881 0.036 Uiso 1 1 calc R
H18C H 0.0280 0.4525 0.4268 0.036 Uiso 1 1 calc R
C19 C 0.0234(3) 0.5434(3) 0.28688(15) 0.0291(6) Uani 1 1 d .
H19A H -0.0792 0.4939 0.2989 0.044 Uiso 1 1 calc R
H19B H 0.0843 0.4895 0.2588 0.044 Uiso 1 1 calc R
H19C H 0.0085 0.6093 0.2545 0.044 Uiso 1 1 calc R
C20 C 0.4667(3) 0.6240(2) 0.32815(14) 0.0202(4) Uani 1 1 d .
C21 C 0.5204(3) 0.5820(3) 0.40497(16) 0.0284(5) Uani 1 1 d .
H21A H 0.6088 0.5410 0.3956 0.043 Uiso 1 1 calc R
H21B H 0.4332 0.5236 0.4256 0.043 Uiso 1 1 calc R
H21C H 0.5532 0.6548 0.4427 0.043 Uiso 1 1 calc R
C22 C 0.4230(3) 0.5116(2) 0.26739(16) 0.0291(5) Uani 1 1 d .
H22A H 0.5098 0.4675 0.2637 0.044 Uiso 1 1 calc R
H22B H 0.4030 0.5403 0.2167 0.044 Uiso 1 1 calc R
H22C H 0.3284 0.4552 0.2830 0.044 Uiso 1 1 calc R
C23 C 0.6036(3) 0.7181(3) 0.29817(16) 0.0262(5) Uani 1 1 d .
H23A H 0.6281 0.7929 0.3349 0.039 Uiso 1 1 calc R
H23B H 0.5740 0.7409 0.2471 0.039 Uiso 1 1 calc R
H23C H 0.6962 0.6807 0.2934 0.039 Uiso 1 1 calc R
C24 C 0.1765(4) 0.6222(3) 0.11561(15) 0.0309(6) Uani 1 1 d .
H24A H 0.1901 0.5547 0.1479 0.037 Uiso 1 1 calc R
H24B H 0.0672 0.6340 0.1202 0.037 Uiso 1 1 calc R
C25 C 0.2083(3) 0.5883(2) 0.03205(14) 0.0222(5) Uani 1 1 d .
C26 C 0.2858(4) 0.4919(3) 0.01427(18) 0.0378(7) Uani 1 1 d .
H26 H 0.3206 0.4497 0.0548 0.045 Uiso 1 1 calc R
C27 C 0.3126(4) 0.4568(3) -0.0641(2) 0.0463(8) Uani 1 1 d .
H27 H 0.3652 0.3907 -0.0765 0.056 Uiso 1 1 calc R
C28 C 0.2630(4) 0.5178(4) -0.12146(17) 0.0427(8) Uani 1 1 d .
H28 H 0.2813 0.4942 -0.1742 0.051 Uiso 1 1 calc R
C29 C 0.1874(4) 0.6126(3) -0.10442(16) 0.0384(7) Uani 1 1 d .
H29 H 0.1527 0.6545 -0.1451 0.046 Uiso 1 1 calc R
C30 C 0.1612(4) 0.6475(3) -0.02828(16) 0.0330(6) Uani 1 1 d .
H30 H 0.1092 0.7143 -0.0171 0.040 Uiso 1 1 calc R
F1 F 0.6194(3) 0.1431(2) 0.35259(14) 0.0654(7) Uani 1 1 d .
F2 F 0.8705(3) 0.2352(3) 0.3424(3) 0.1210(16) Uani 1 1 d .
F3 F 0.6840(3) 0.3064(2) 0.28175(12) 0.0639(7) Uani 1 1 d .
F4 F 0.7251(4) 0.3413(3) 0.40899(13) 0.0741(8) Uani 1 1 d .
B1 B 0.7219(4) 0.2556(3) 0.34655(19) 0.0348(7) Uani 1 1 d .

loop_
_atom_site_aniso_label
_atom_site_aniso_U_11
_atom_site_aniso_U_22
_atom_site_aniso_U_33
_atom_site_aniso_U_23
_atom_site_aniso_U_13
_atom_site_aniso_U_12
Ni1 0.01682(15) 0.01181(14) 0.01311(14) 0.00093(10) -0.00135(10) 0.00382(10)
S1 0.0277(3) 0.0297(3) 0.0215(3) -0.0080(2) 0.0015(2) 0.0015(3)
P1 0.0177(3) 0.0139(3) 0.0162(3) 0.0034(2) -0.0022(2) 0.0043(2)
P2 0.0160(3) 0.0122(2) 0.0138(2) 0.00227(19) -0.00019(19) 0.0033(2)
N1 0.0190(9) 0.0136(8) 0.0147(8) -0.0006(7) -0.0012(7) 0.0037(7)
C1 0.0237(11) 0.0146(10) 0.0200(11) 0.0020(8) -0.0008(9) 0.0049(8)
C2 0.0364(14) 0.0176(11) 0.0246(12) -0.0013(9) 0.0017(10) 0.0113(10)
C3 0.0334(13) 0.0246(12) 0.0193(11) -0.0040(9) 0.0017(10) 0.0091(10)
C4 0.0292(12) 0.0218(11) 0.0162(10) -0.0006(9) -0.0004(9) 0.0056(9)
C5 0.0184(10) 0.0161(10) 0.0169(10) -0.0002(8) -0.0023(8) 0.0026(8)
C6 0.0288(12) 0.0148(10) 0.0201(11) 0.0021(8) 0.0001(9) 0.0067(9)
C7 0.0241(11) 0.0201(11) 0.0184(10) 0.0063(8) 0.0020(9) 0.0044(9)
C8 0.0327(14) 0.0379(15) 0.0183(11) 0.0052(10) -0.0012(10) 0.0085(11)
C9 0.0366(14) 0.0223(12) 0.0350(14) 0.0129(11) 0.0071(11) 0.0058(11)
C10 0.0201(11) 0.0270(12) 0.0260(12) 0.0032(10) 0.0003(9) 0.0038(9)
C11 0.0187(11) 0.0246(12) 0.0345(13) 0.0111(10) -0.0040(10) 0.0042(9)
C12 0.0207(12) 0.0423(16) 0.0469(17) 0.0206(14) 0.0049(11) 0.0065(11)
C13 0.0301(14) 0.0353(16) 0.0497(18) 0.0030(13) -0.0181(13) -0.0009(12)
C14 0.0242(13) 0.0346(14) 0.0452(16) 0.0171(12) -0.0029(11) 0.0122(11)
C15 0.0213(11) 0.0171(10) 0.0172(10) 0.0006(8) -0.0040(8) 0.0054(8)
C16 0.0181(10) 0.0187(10) 0.0174(10) 0.0036(8) -0.0002(8) 0.0002(8)
C17 0.0195(11) 0.0301(13) 0.0304(13) 0.0072(10) 0.0057(9) 0.0070(10)
C18 0.0268(12) 0.0206(11) 0.0230(11) 0.0075(9) 0.0028(9) 0.0006(9)
C19 0.0280(13) 0.0332(14) 0.0201(11) 0.0049(10) -0.0039(10) -0.0082(11)
C20 0.0206(11) 0.0181(11) 0.0241(11) 0.0037(9) 0.0029(9) 0.0084(9)
C21 0.0265(12) 0.0303(13) 0.0337(14) 0.0125(11) 0.0003(10) 0.0142(10)
C22 0.0332(14) 0.0218(12) 0.0338(14) -0.0020(10) 0.0075(11) 0.0105(10)
C23 0.0180(11) 0.0311(13) 0.0306(13) 0.0068(10) 0.0028(9) 0.0058(10)
C24 0.0380(15) 0.0265(13) 0.0244(12) -0.0021(10) 0.0026(11) -0.0004(11)
C25 0.0237(11) 0.0210(11) 0.0183(11) -0.0018(9) -0.0009(9) -0.0020(9)
C26 0.0486(18) 0.0280(14) 0.0372(15) -0.0017(12) -0.0142(13) 0.0119(13)
C27 0.0397(17) 0.0400(17) 0.059(2) -0.0164(15) -0.0006(15) 0.0161(14)
C28 0.0298(14) 0.066(2) 0.0240(13) -0.0111(14) 0.0027(11) -0.0041(14)
C29 0.0499(18) 0.0390(16) 0.0210(12) 0.0053(11) -0.0059(12) -0.0031(13)
C30 0.0446(16) 0.0248(13) 0.0286(13) -0.0003(10) -0.0118(12) 0.0067(11)
F1 0.0587(13) 0.0601(14) 0.0662(14) 0.0379(12) -0.0307(11) -0.0236(11)
F2 0.0486(15) 0.0496(15) 0.261(5) -0.021(2) -0.025(2) 0.0171(12)
F3 0.0992(19) 0.0472(12) 0.0340(10) 0.0161(9) -0.0196(11) -0.0137(12)
F4 0.105(2) 0.0741(17) 0.0343(11) -0.0039(11) 0.0064(12) 0.0010(15)
B1 0.0448(18) 0.0280(15) 0.0302(15) 0.0043(12) -0.0116(13) 0.0043(13)

loop_
_atom_type_symbol
_atom_type_description
_atom_type_scat_dispersion_real
_atom_type_scat_dispersion_imag
_atom_type_scat_source
C C 0.0033 0.0016 'International Tables Vol C Tables 4.2.6.8 and 6.1.1.4'
H H 0.0000 0.0000 'International Tables Vol C Tables 4.2.6.8 and 6.1.1.4'
B B 0.0013 0.0007 'International Tables Vol C Tables 4.2.6.8 and 6.1.1.4'
F F 0.0171 0.0103 'International Tables Vol C Tables 4.2.6.8 and 6.1.1.4'
N N 0.0061 0.0033 'International Tables Vol C Tables 4.2.6.8 and 6.1.1.4'
Ni Ni 0.3393 1.1124 'International Tables Vol C Tables 4.2.6.8 and 6.1.1.4'
P P 0.1023 0.0942 'International Tables Vol C Tables 4.2.6.8 and 6.1.1.4'
S S 0.1246 0.1234 'International Tables Vol C Tables 4.2.6.8 and 6.1.1.4'

loop_
_geom_angle_atom_site_label_1
_geom_angle_atom_site_label_2
_geom_angle_atom_site_label_3
_geom_angle
N1 Ni1 P1 86.70(6)
N1 Ni1 S1 169.70(6)
P1 Ni1 S1 88.30(3)
N1 Ni1 P2 85.98(6)
P1 Ni1 P2 169.40(2)
S1 Ni1 P2 100.10(3)
C24 S1 Ni1 117.86(9)
C6 P1 C11 103.68(12)
C6 P1 C7 103.22(11)
C11 P1 C7 113.25(11)
C6 P1 Ni1 99.38(8)
C11 P1 Ni1 112.15(8)
C7 P1 Ni1 121.81(8)
C15 P2 C20 102.38(11)
C15 P2 C16 103.88(11)
C20 P2 C16 112.77(11)
C15 P2 Ni1 98.15(7)
C20 P2 Ni1 120.41(8)
C16 P2 Ni1 115.35(7)
C5 N1 C1 117.88(19)
C5 N1 Ni1 121.08(15)
C1 N1 Ni1 120.50(15)
N1 C1 C2 121.7(2)
N1 C1 C6 116.6(2)
C2 C1 C6 121.6(2)
C3 C2 C1 119.6(2)
C3 C2 H2 120.2
C1 C2 H2 120.2
C4 C3 C2 119.0(2)
C4 C3 H3 120.5
C2 C3 H3 120.5
C3 C4 C5 119.2(2)
C3 C4 H4 120.4
C5 C4 H4 120.4
N1 C5 C4 122.2(2)
N1 C5 C15 116.55(19)
C4 C5 C15 121.3(2)
C1 C6 P1 110.11(16)
C1 C6 H6A 109.6
P1 C6 H6A 109.6
C1 C6 H6B 109.6
P1 C6 H6B 109.6
H6A C6 H6B 108.2
C8 C7 C10 109.3(2)
C8 C7 C9 108.5(2)
C10 C7 C9 108.0(2)
C8 C7 P1 112.78(17)
C10 C7 P1 106.13(16)
C9 C7 P1 111.98(17)
C7 C8 H8A 109.5
C7 C8 H8B 109.5
H8A C8 H8B 109.5
C7 C8 H8C 109.5
H8A C8 H8C 109.5
H8B C8 H8C 109.5
C7 C9 H9A 109.5
C7 C9 H9B 109.5
H9A C9 H9B 109.5
C7 C9 H9C 109.5
H9A C9 H9C 109.5
H9B C9 H9C 109.5
C7 C10 H10A 109.5
C7 C10 H10B 109.5
H10A C10 H10B 109.5
C7 C10 H10C 109.5
H10A C10 H10C 109.5
H10B C10 H10C 109.5
C14 C11 C13 109.9(2)
C14 C11 C12 108.7(2)
C13 C11 C12 107.9(2)
C14 C11 P1 112.74(18)
C13 C11 P1 110.70(19)
C12 C11 P1 106.67(18)
C11 C12 H12A 109.5
C11 C12 H12B 109.5
H12A C12 H12B 109.5
C11 C12 H12C 109.5
H12A C12 H12C 109.5
H12B C12 H12C 109.5
C11 C13 H13A 109.5
C11 C13 H13B 109.5
H13A C13 H13B 109.5
C11 C13 H13C 109.5
H13A C13 H13C 109.5
H13B C13 H13C 109.5
C11 C14 H14A 109.5
C11 C14 H14B 109.5
H14A C14 H14B 109.5
C11 C14 H14C 109.5
H14A C14 H14C 109.5
H14B C14 H14C 109.5
C5 C15 P2 109.79(15)
C5 C15 H15A 109.7
P2 C15 H15A 109.7
C5 C15 H15B 109.7
P2 C15 H15B 109.7
H15A C15 H15B 108.2
C18 C16 C19 109.9(2)
C18 C16 C17 108.07(19)
C19 C16 C17 107.4(2)
C18 C16 P2 114.19(16)
C19 C16 P2 109.86(16)
C17 C16 P2 107.07(16)
C16 C17 H17A 109.5
C16 C17 H17B 109.5
H17A C17 H17B 109.5
C16 C17 H17C 109.5
H17A C17 H17C 109.5
H17B C17 H17C 109.5
C16 C18 H18A 109.5
C16 C18 H18B 109.5
H18A C18 H18B 109.5
C16 C18 H18C 109.5
H18A C18 H18C 109.5
H18B C18 H18C 109.5
C16 C19 H19A 109.5
C16 C19 H19B 109.5
H19A C19 H19B 109.5
C16 C19 H19C 109.5
H19A C19 H19C 109.5
H19B C19 H19C 109.5
C22 C20 C23 108.7(2)
C22 C20 C21 109.8(2)
C23 C20 C21 108.5(2)
C22 C20 P2 111.09(17)
C23 C20 P2 105.85(16)
C21 C20 P2 112.75(17)
C20 C21 H21A 109.5
C20 C21 H21B 109.5
H21A C21 H21B 109.5
C20 C21 H21C 109.5
H21A C21 H21C 109.5
H21B C21 H21C 109.5
C20 C22 H22A 109.5
C20 C22 H22B 109.5
H22A C22 H22B 109.5
C20 C22 H22C 109.5
H22A C22 H22C 109.5
H22B C22 H22C 109.5
C20 C23 H23A 109.5
C20 C23 H23B 109.5
H23A C23 H23B 109.5
C20 C23 H23C 109.5
H23A C23 H23C 109.5
H23B C23 H23C 109.5
C25 C24 S1 108.27(18)
C25 C24 H24A 110.0
S1 C24 H24A 110.0
C25 C24 H24B 110.0
S1 C24 H24B 110.0
H24A C24 H24B 108.4
C30 C25 C26 118.1(2)
C30 C25 C24 122.7(3)
C26 C25 C24 119.2(2)
C25 C26 C27 119.9(3)
C25 C26 H26 120.1
C27 C26 H26 120.1
C28 C27 C26 119.7(3)
C28 C27 H27 120.2
C26 C27 H27 120.2
C27 C28 C29 120.7(3)
C27 C28 H28 119.6
C29 C28 H28 119.6
C28 C29 C30 119.9(3)
C28 C29 H29 120.1
C30 C29 H29 120.1
C29 C30 C25 121.7(3)
C29 C30 H30 119.1
C25 C30 H30 119.1
F3 B1 F2 110.1(4)
F3 B1 F4 108.2(3)
F2 B1 F4 105.7(3)
F3 B1 F1 109.7(3)
F2 B1 F1 108.6(3)
F4 B1 F1 114.5(3)

loop_
_geom_bond_atom_site_label_1
_geom_bond_atom_site_label_2
_geom_bond_distance
Ni1 N1 1.9655(18)
Ni1 P1 2.2085(6)
Ni1 S1 2.2110(6)
Ni1 P2 2.2419(6)
S1 C24 1.825(3)
P1 C6 1.834(2)
P1 C11 1.871(3)
P1 C7 1.877(2)
P2 C15 1.834(2)
P2 C20 1.871(2)
P2 C16 1.873(2)
N1 C5 1.355(3)
N1 C1 1.358(3)
C1 C2 1.386(3)
C1 C6 1.491(3)
C2 C3 1.380(4)
C2 H2 0.9500
C3 C4 1.379(3)
C3 H3 0.9500
C4 C5 1.388(3)
C4 H4 0.9500
C5 C15 1.493(3)
C6 H6A 0.9900
C6 H6B 0.9900
C7 C8 1.531(3)
C7 C10 1.535(3)
C7 C9 1.538(3)
C8 H8A 0.9800
C8 H8B 0.9800
C8 H8C 0.9800
C9 H9A 0.9800
C9 H9B 0.9800
C9 H9C 0.9800
C10 H10A 0.9800
C10 H10B 0.9800
C10 H10C 0.9800
C11 C14 1.528(3)
C11 C13 1.534(4)
C11 C12 1.536(4)
C12 H12A 0.9800
C12 H12B 0.9800
C12 H12C 0.9800
C13 H13A 0.9800
C13 H13B 0.9800
C13 H13C 0.9800
C14 H14A 0.9800
C14 H14B 0.9800
C14 H14C 0.9800
C15 H15A 0.9900
C15 H15B 0.9900
C16 C18 1.530(3)
C16 C19 1.534(3)
C16 C17 1.540(3)
C17 H17A 0.9800
C17 H17B 0.9800
C17 H17C 0.9800
C18 H18A 0.9800
C18 H18B 0.9800
C18 H18C 0.9800
C19 H19A 0.9800
C19 H19B 0.9800
C19 H19C 0.9800
C20 C22 1.534(3)
C20 C23 1.536(3)
C20 C21 1.536(3)
C21 H21A 0.9800
C21 H21B 0.9800
C21 H21C 0.9800
C22 H22A 0.9800
C22 H22B 0.9800
C22 H22C 0.9800
C23 H23A 0.9800
C23 H23B 0.9800
C23 H23C 0.9800
C24 C25 1.503(3)
C24 H24A 0.9900
C24 H24B 0.9900
C25 C30 1.374(4)
C25 C26 1.388(4)
C26 C27 1.411(5)
C26 H26 0.9500
C27 C28 1.355(5)
C27 H27 0.9500
C28 C29 1.361(5)
C28 H28 0.9500
C29 C30 1.373(4)
C29 H29 0.9500
C30 H30 0.9500
F1 B1 1.382(4)
F2 B1 1.361(5)
F3 B1 1.357(4)
F4 B1 1.368(4)

loop_
_geom_torsion_atom_site_label_1
_geom_torsion_atom_site_label_2
_geom_torsion_atom_site_label_3
_geom_torsion_atom_site_label_4
_geom_torsion
N1 Ni1 S1 C24 -173.7(3)
P1 Ni1 S1 C24 -112.75(12)
P2 Ni1 S1 C24 60.74(12)
N1 Ni1 P1 C6 10.93(10)
S1 Ni1 P1 C6 -160.07(9)
P2 Ni1 P1 C6 57.29(16)
N1 Ni1 P1 C11 -98.10(11)
S1 Ni1 P1 C11 90.91(10)
P2 Ni1 P1 C11 -51.73(17)
N1 Ni1 P1 C7 122.96(11)
S1 Ni1 P1 C7 -48.04(9)
P2 Ni1 P1 C7 169.32(14)
N1 Ni1 P2 C15 -15.63(9)
P1 Ni1 P2 C15 -62.04(15)
S1 Ni1 P2 C15 155.99(8)
N1 Ni1 P2 C20 -125.22(11)
P1 Ni1 P2 C20 -171.63(14)
S1 Ni1 P2 C20 46.40(9)
N1 Ni1 P2 C16 94.01(10)
P1 Ni1 P2 C16 47.60(16)
S1 Ni1 P2 C16 -94.37(8)
P1 Ni1 N1 C5 174.29(17)
S1 Ni1 N1 C5 -124.6(3)
P2 Ni1 N1 C5 1.96(17)
P1 Ni1 N1 C1 2.92(17)
S1 Ni1 N1 C1 64.0(4)
P2 Ni1 N1 C1 -169.41(17)
C5 N1 C1 C2 -8.4(3)
Ni1 N1 C1 C2 163.24(19)
C5 N1 C1 C6 167.9(2)
Ni1 N1 C1 C6 -20.4(3)
N1 C1 C2 C3 3.5(4)
C6 C1 C2 C3 -172.6(2)
C1 C2 C3 C4 2.8(4)
C2 C3 C4 C5 -4.1(4)
C1 N1 C5 C4 7.1(3)
Ni1 N1 C5 C4 -164.47(18)
C1 N1 C5 C15 -170.6(2)
Ni1 N1 C5 C15 17.8(3)
C3 C4 C5 N1 -0.9(4)
C3 C4 C5 C15 176.7(2)
N1 C1 C6 P1 29.1(3)
C2 C1 C6 P1 -154.6(2)
C11 P1 C6 C1 92.64(18)
C7 P1 C6 C1 -149.03(17)
Ni1 P1 C6 C1 -23.05(18)
C6 P1 C7 C8 -158.43(18)
C11 P1 C7 C8 -47.0(2)
Ni1 P1 C7 C8 91.53(18)
C6 P1 C7 C10 81.88(18)
C11 P1 C7 C10 -166.70(16)
Ni1 P1 C7 C10 -28.16(19)
C6 P1 C7 C9 -35.7(2)
C11 P1 C7 C9 75.7(2)
Ni1 P1 C7 C9 -145.75(16)
C6 P1 C11 C14 66.3(2)
C7 P1 C11 C14 -44.8(2)
Ni1 P1 C11 C14 172.58(18)
C6 P1 C11 C13 -170.11(19)
C7 P1 C11 C13 78.7(2)
Ni1 P1 C11 C13 -63.8(2)
C6 P1 C11 C12 -52.9(2)
C7 P1 C11 C12 -164.06(18)
Ni1 P1 C11 C12 53.3(2)
N1 C5 C15 P2 -31.3(2)
C4 C5 C15 P2 150.9(2)
C20 P2 C15 C5 151.55(16)
C16 P2 C15 C5 -90.91(17)
Ni1 P2 C15 C5 27.83(16)
C15 P2 C16 C18 -73.75(19)
C20 P2 C16 C18 36.3(2)
Ni1 P2 C16 C18 -179.93(14)
C15 P2 C16 C19 162.20(18)
C20 P2 C16 C19 -87.72(19)
Ni1 P2 C16 C19 56.02(19)
C15 P2 C16 C17 45.83(18)
C20 P2 C16 C17 155.91(16)
Ni1 P2 C16 C17 -60.35(17)
C15 P2 C20 C22 164.81(17)
C16 P2 C20 C22 53.8(2)
Ni1 P2 C20 C22 -87.90(17)
C15 P2 C20 C23 -77.40(18)
C16 P2 C20 C23 171.59(15)
Ni1 P2 C20 C23 29.89(19)
C15 P2 C20 C21 41.1(2)
C16 P2 C20 C21 -69.9(2)
Ni1 P2 C20 C21 148.37(15)
Ni1 S1 C24 C25 171.03(15)
S1 C24 C25 C30 -76.5(3)
S1 C24 C25 C26 104.7(3)
C30 C25 C26 C27 -0.6(4)
C24 C25 C26 C27 178.3(3)
C25 C26 C27 C28 0.2(5)
C26 C27 C28 C29 -0.1(5)
C27 C28 C29 C30 0.3(5)
C28 C29 C30 C25 -0.6(5)
C26 C25 C30 C29 0.8(4)
C24 C25 C30 C29 -178.0(3)
